data_4502866
loop_
_publ_author_name
'Karanam, Maheswararao'
'Dev, Sagarika'
'Choudhury, Angshuman Roy'

_publ_section_title
;
 New Polymorphs of Fluconazole: Results from Cocrystallization Experiments
;
_journal_issue 1
_journal_name_full 'Crystal Growth &amp; Design'
_journal_page_first 240
_journal_paper_doi 10.1021/cg201005y
_journal_volume 12
_journal_year 2012
_chemical_formula_analytical 'C13 H12 F2 N6 O'
_chemical_formula_moiety 'C13 H12 F2 N6 O'
_chemical_formula_sum 'C13 H12 F2 N6 O'
_chemical_formula_weight 306.29
_chemical_name_common Fluconazole
_chemical_name_systematic
;
 2-(2,4-difluorophenyl)-1,3-di(1H-1,2,4-triazol-1-yl)propan-2-ol
;
_space_group_IT_number 61
_symmetry_space_group_name_Hall '-P 2ac 2ab'
_symmetry_space_group_name_H-M 'P b c a'
_atom_sites_solution_hydrogens geom
_atom_sites_solution_primary direct
_atom_sites_solution_secondary difmap
_audit_creation_date 2011-03-07T20:04:18-00:00
_audit_creation_method 'WinGX routine CIF_UPDATE'
_cell_angle_alpha 90
_cell_angle_beta 90
_cell_angle_gamma 90
_cell_formula_units_Z 16
_cell_length_a 10.9186(9)
_cell_length_b 22.3367(18)
_cell_length_c 22.3619(17)
_cell_measurement_temperature 100.0(2)
_cell_volume 5453.7(8)
_computing_structure_refinement 'SHELXL-97 (Sheldrick, 1997)'
_computing_structure_solution 'SHELXS-97 (Sheldrick, 1990)'
_diffrn_ambient_temperature 100.0(2)
_diffrn_measured_fraction_theta_full 0.999
_diffrn_measured_fraction_theta_max 0.998
_diffrn_radiation_monochromator graphite
_diffrn_radiation_type MoK\a
_diffrn_radiation_wavelength 0.71073
_diffrn_reflns_av_R_equivalents 0.0534
_diffrn_reflns_av_unetI/netI 0.035
_diffrn_reflns_limit_h_max 12
_diffrn_reflns_limit_h_min -5
_diffrn_reflns_limit_k_max 26
_diffrn_reflns_limit_k_min -26
_diffrn_reflns_limit_l_max 26
_diffrn_reflns_limit_l_min -26
_diffrn_reflns_number 35205
_diffrn_reflns_theta_full 25
_diffrn_reflns_theta_max 25.03
_diffrn_reflns_theta_min 1.82
_exptl_absorpt_coefficient_mu 0.12
_exptl_absorpt_correction_type none
_exptl_crystal_colour colorless
_exptl_crystal_density_diffrn 1.492
_exptl_crystal_density_method 'not measured'
_exptl_crystal_description needle
_exptl_crystal_F_000 2528
_exptl_crystal_size_max 0.30
_exptl_crystal_size_mid 0.10
_exptl_crystal_size_min 0.10
_refine_diff_density_max 1.057
_refine_diff_density_min -0.436
_refine_diff_density_rms 0.155
_refine_ls_extinction_method none
_refine_ls_goodness_of_fit_ref 1.066
_refine_ls_hydrogen_treatment mixed
_refine_ls_matrix_type full
_refine_ls_number_parameters 399
_refine_ls_number_reflns 4798
_refine_ls_number_restraints 0
_refine_ls_restrained_S_all 1.066
_refine_ls_R_factor_all 0.1143
_refine_ls_R_factor_gt 0.0861
_refine_ls_shift/su_max 0.002
_refine_ls_shift/su_mean 0
_refine_ls_structure_factor_coef Fsqd
_refine_ls_weighting_details 'calc w=1/[\s^2^(Fo^2^)+(0.1796P)^2^+6.1083P] where P=(Fo^2^+2Fc^2^)/3'
_refine_ls_weighting_scheme calc
_refine_ls_wR_factor_gt 0.2236
_refine_ls_wR_factor_ref 0.265
_reflns_number_gt 3505
_reflns_number_total 4798
_reflns_threshold_expression >2sigma(I)
_cod_data_source_file cg201005y_si_005.cif
_cod_data_source_block d1
_cod_database_code 4502866

loop_
_symmetry_equiv_pos_as_xyz
'x, y, z'
'-x+1/2, -y, z+1/2'
'x+1/2, -y+1/2, -z'
'-x, y+1/2, -z+1/2'
'-x, -y, -z'
'x-1/2, y, -z-1/2'
'-x-1/2, y-1/2, z'
'x, -y-1/2, z-1/2'

loop_
_atom_site_label
_atom_site_type_symbol
_atom_site_fract_x
_atom_site_fract_y
_atom_site_fract_z
_atom_site_U_iso_or_equiv
_atom_site_adp_type
_atom_site_occupancy
_atom_site_symmetry_multiplicity
_atom_site_calc_flag
_atom_site_refinement_flags
F2 F 0.2002(2) 0.22347(11) 0.68195(11) 0.0341(6) Uani 1 1 d .
F1 F 0.4684(2) 0.31670(11) 0.54795(10) 0.0355(6) Uani 1 1 d .
F4 F -0.8198(2) 0.63463(12) 0.81601(11) 0.0377(7) Uani 1 1 d .
F3 F -0.5602(2) 0.53598(12) 0.95041(10) 0.0344(6) Uani 1 1 d .
O2 O -0.2707(2) 0.54541(12) 0.82066(12) 0.0222(6) Uani 1 1 d .
H2 H -0.2974 0.524 0.7926 0.033 Uiso 1 1 calc R
O1 O 0.7534(2) 0.30716(12) 0.67963(11) 0.0231(6) Uani 1 1 d .
H1 H 0.7196 0.324 0.7089 0.035 Uiso 1 1 calc R
N9 N -0.3486(3) 0.36132(13) 0.78564(14) 0.0226(7) Uani 1 1 d .
N1 N 0.6410(3) 0.42056(13) 0.64553(13) 0.0190(7) Uani 1 1 d .
N10 N -0.1745(3) 0.58529(14) 0.92799(14) 0.0241(7) Uani 1 1 d .
N2 N 0.5209(3) 0.43481(14) 0.65285(15) 0.0239(7) Uani 1 1 d .
N7 N -0.3668(3) 0.43024(13) 0.85442(13) 0.0180(7) Uani 1 1 d .
N3 N 0.6406(3) 0.49008(13) 0.71436(13) 0.0206(7) Uani 1 1 d .
N4 N 0.8551(3) 0.28099(14) 0.56455(14) 0.0239(7) Uani 1 1 d .
N8 N -0.4846(3) 0.41498(14) 0.83985(14) 0.0226(7) Uani 1 1 d .
C4 C 0.3330(4) 0.27093(16) 0.61381(17) 0.0227(8) Uani 1 1 d .
H4 H 0.2691 0.2742 0.5852 0.027 Uiso 1 1 calc R
C10 C 0.7100(3) 0.45382(16) 0.68183(16) 0.0199(8) Uani 1 1 d .
H10 H 0.7968 0.4518 0.6841 0.024 Uiso 1 1 calc R
N11 N -0.1242(3) 0.54933(18) 0.96871(18) 0.0413(10) Uani 1 1 d .
C9 C 0.5261(4) 0.47677(17) 0.69456(17) 0.0234(8) Uani 1 1 d .
H9 H 0.455 0.4962 0.7096 0.028 Uiso 1 1 calc R
N5 N 0.8783(3) 0.31732(17) 0.51733(16) 0.0346(9) Uani 1 1 d .
N6 N 1.0546(3) 0.28687(19) 0.55883(19) 0.0425(10) Uani 1 1 d .
C8 C 0.6814(3) 0.37512(15) 0.60332(16) 0.0197(8) Uani 1 1 d .
H8B H 0.7667 0.3839 0.5912 0.024 Uiso 1 1 calc R
H8A H 0.6296 0.3773 0.567 0.024 Uiso 1 1 calc R
C18 C -0.7101(4) 0.61002(17) 0.82876(18) 0.0260(9) Uani 1 1 d .
C23 C -0.2887(3) 0.39815(16) 0.82203(16) 0.0201(8) Uani 1 1 d .
H23 H -0.2021 0.4011 0.8245 0.024 Uiso 1 1 calc R
C5 C 0.3143(4) 0.24486(17) 0.66931(18) 0.0252(9) Uani 1 1 d .
C17 C -0.6918(4) 0.58448(18) 0.88395(18) 0.0270(9) Uani 1 1 d .
H17 H -0.7549 0.5834 0.9132 0.032 Uiso 1 1 calc R
C2 C 0.5460(3) 0.28881(15) 0.64298(16) 0.0188(8) Uani 1 1 d .
C16 C -0.5774(4) 0.56039(17) 0.89496(16) 0.0226(8) Uani 1 1 d .
C7 C 0.5199(4) 0.26100(17) 0.69734(17) 0.0245(9) Uani 1 1 d .
H7 H 0.5836 0.257 0.726 0.029 Uiso 1 1 calc R
N12 N 0.0201(4) 0.6071(2) 0.92603(19) 0.0470(11) Uani 1 1 d .
C22 C -0.4674(4) 0.37356(16) 0.79903(18) 0.0230(8) Uani 1 1 d .
H22 H -0.5336 0.3535 0.7801 0.028 Uiso 1 1 calc R
C14 C -0.3504(3) 0.54094(15) 0.87046(16) 0.0188(8) Uani 1 1 d .
C19 C -0.6189(4) 0.61163(17) 0.78591(17) 0.0243(9) Uani 1 1 d .
H19 H -0.634 0.6287 0.7477 0.029 Uiso 1 1 calc R
C24 C -0.3050(3) 0.58747(17) 0.91659(18) 0.0253(9) Uani 1 1 d .
H24B H -0.3264 0.628 0.9021 0.03 Uiso 1 1 calc R
H24A H -0.349 0.5809 0.9547 0.03 Uiso 1 1 calc R
C3 C 0.4493(4) 0.29189(17) 0.60245(16) 0.0230(8) Uani 1 1 d .
C21 C -0.3398(4) 0.47736(15) 0.89762(16) 0.0205(8) Uani 1 1 d .
H21A H -0.2557 0.4716 0.9132 0.025 Uiso 1 1 calc R
H21B H -0.3971 0.4739 0.9317 0.025 Uiso 1 1 calc R
C20 C -0.5057(4) 0.58798(16) 0.79955(17) 0.0222(8) Uani 1 1 d .
H20 H -0.4421 0.5904 0.7706 0.027 Uiso 1 1 calc R
C11 C 0.7292(4) 0.26685(17) 0.58214(18) 0.0253(9) Uani 1 1 d .
H11A H 0.7271 0.2259 0.599 0.03 Uiso 1 1 calc R
H11B H 0.6767 0.2672 0.5461 0.03 Uiso 1 1 calc R
C1 C 0.6755(3) 0.31099(16) 0.62864(16) 0.0199(8) Uani 1 1 d .
C15 C -0.4812(3) 0.56055(15) 0.85466(16) 0.0191(8) Uani 1 1 d .
C6 C 0.4051(4) 0.23909(17) 0.71114(17) 0.0256(9) Uani 1 1 d .
H6 H 0.3895 0.2205 0.7486 0.031 Uiso 1 1 calc R
C12 C 0.9993(4) 0.31923(19) 0.5166(2) 0.0344(11) Uani 1 1 d .
H12 H 1.0437 0.342 0.4881 0.041 Uiso 1 1 calc R
C13 C 0.9612(4) 0.2640(2) 0.5884(2) 0.0390(11) Uani 1 1 d .
H13 H 0.9687 0.2387 0.6224 0.047 Uiso 1 1 calc R
C25 C -0.0059(5) 0.5648(2) 0.9649(2) 0.0442(12) Uani 1 1 d .
H25 H 0.0554 0.5463 0.9887 0.053 Uiso 1 1 calc R
C26 C -0.0870(5) 0.6185(2) 0.9030(2) 0.0492(14) Uani 1 1 d .
H26 H -0.101 0.647 0.8722 0.059 Uiso 1 1 calc R

loop_
_atom_site_aniso_label
_atom_site_aniso_U_11
_atom_site_aniso_U_22
_atom_site_aniso_U_33
_atom_site_aniso_U_23
_atom_site_aniso_U_13
_atom_site_aniso_U_12
F2 0.0234(13) 0.0368(14) 0.0419(14) -0.0062(10) 0.0099(11) -0.0119(11)
F1 0.0322(14) 0.0535(16) 0.0208(12) 0.0109(11) -0.0009(10) -0.0058(12)
F4 0.0216(14) 0.0484(15) 0.0431(15) 0.0006(11) -0.0094(11) 0.0138(12)
F3 0.0234(14) 0.0577(16) 0.0222(12) 0.0101(11) 0.0011(10) 0.0099(12)
O2 0.0171(15) 0.0232(13) 0.0264(14) -0.0044(11) 0.0026(11) -0.0019(11)
O1 0.0188(14) 0.0275(14) 0.0231(13) -0.0046(11) -0.0024(11) -0.0011(11)
N9 0.0211(18) 0.0209(15) 0.0260(17) 0.0016(13) 0.0018(13) -0.0010(13)
N1 0.0137(16) 0.0206(15) 0.0228(16) 0.0000(12) 0.0033(12) -0.0034(12)
N10 0.0160(17) 0.0273(17) 0.0291(17) -0.0070(13) -0.0047(13) 0.0008(14)
N2 0.0134(17) 0.0279(17) 0.0306(17) -0.0008(14) 0.0012(13) 0.0017(14)
N7 0.0121(16) 0.0182(15) 0.0236(16) 0.0008(12) 0.0002(12) 0.0002(12)
N3 0.0165(17) 0.0184(15) 0.0270(17) 0.0003(12) 0.0010(13) -0.0019(13)
N4 0.0171(17) 0.0280(17) 0.0267(17) -0.0053(13) -0.0005(13) 0.0063(14)
N8 0.0124(17) 0.0242(17) 0.0312(18) -0.0013(13) -0.0009(13) -0.0016(13)
C4 0.015(2) 0.0241(18) 0.029(2) -0.0027(16) -0.0026(15) -0.0018(15)
C10 0.0123(19) 0.0174(17) 0.030(2) -0.0001(15) 0.0021(15) -0.0012(14)
N11 0.024(2) 0.052(2) 0.048(2) 0.0147(19) -0.0150(17) -0.0002(17)
C9 0.018(2) 0.0232(18) 0.029(2) -0.0017(16) 0.0029(16) 0.0024(16)
N5 0.026(2) 0.043(2) 0.0342(19) 0.0103(16) 0.0103(16) 0.0060(16)
N6 0.021(2) 0.056(2) 0.050(2) -0.001(2) 0.0041(18) 0.0076(18)
C8 0.018(2) 0.0181(17) 0.0234(18) -0.0022(14) 0.0062(15) -0.0017(15)
C18 0.019(2) 0.0218(19) 0.038(2) -0.0069(16) -0.0105(17) 0.0075(16)
C23 0.0141(19) 0.0185(18) 0.0278(19) -0.0007(14) 0.0004(15) 0.0001(15)
C5 0.020(2) 0.0219(19) 0.034(2) -0.0068(16) 0.0066(17) -0.0072(16)
C17 0.017(2) 0.035(2) 0.029(2) -0.0034(17) 0.0006(16) 0.0011(17)
C2 0.019(2) 0.0173(17) 0.0202(17) -0.0037(14) 0.0029(15) -0.0027(15)
C16 0.019(2) 0.030(2) 0.0191(18) -0.0003(15) -0.0036(15) 0.0042(16)
C7 0.028(2) 0.0231(19) 0.0227(19) 0.0022(15) -0.0040(16) -0.0038(17)
N12 0.033(2) 0.058(3) 0.050(2) 0.004(2) -0.0048(19) -0.010(2)
C22 0.016(2) 0.0205(18) 0.032(2) 0.0028(15) -0.0013(15) -0.0029(15)
C14 0.0148(19) 0.0195(17) 0.0222(18) -0.0039(14) -0.0026(14) 0.0017(15)
C19 0.023(2) 0.0240(19) 0.0259(19) 0.0007(15) -0.0053(16) 0.0041(16)
C24 0.016(2) 0.0258(19) 0.034(2) -0.0101(16) -0.0079(16) 0.0045(16)
C3 0.021(2) 0.0270(19) 0.0211(18) 0.0006(15) 0.0026(15) -0.0016(16)
C21 0.019(2) 0.0218(18) 0.0207(18) -0.0040(14) -0.0037(15) 0.0048(15)
C20 0.023(2) 0.0195(18) 0.0241(19) -0.0003(14) -0.0007(16) 0.0035(16)
C11 0.023(2) 0.0213(18) 0.031(2) -0.0064(16) 0.0069(17) -0.0043(16)
C1 0.019(2) 0.0223(18) 0.0183(17) -0.0012(14) -0.0006(15) -0.0024(15)
C15 0.016(2) 0.0171(17) 0.0241(19) -0.0035(14) -0.0041(15) 0.0018(15)
C6 0.030(2) 0.0224(18) 0.0250(19) 0.0016(15) 0.0031(17) -0.0082(17)
C12 0.028(2) 0.036(2) 0.040(3) 0.0040(18) 0.0123(19) 0.0083(19)
C13 0.031(3) 0.050(3) 0.036(2) 0.005(2) 0.001(2) 0.014(2)
C25 0.032(3) 0.041(3) 0.060(3) 0.007(2) -0.021(2) 0.004(2)
C26 0.034(3) 0.064(3) 0.049(3) 0.020(3) -0.020(2) -0.019(2)

loop_
_atom_type_symbol
_atom_type_description
_atom_type_scat_dispersion_real
_atom_type_scat_dispersion_imag
_atom_type_scat_source
C C 0.0033 0.0016 'International Tables Vol C Tables 4.2.6.8 and 6.1.1.4'
H H 0 0 'International Tables Vol C Tables 4.2.6.8 and 6.1.1.4'
F F 0.0171 0.0103 'International Tables Vol C Tables 4.2.6.8 and 6.1.1.4'
N N 0.0061 0.0033 'International Tables Vol C Tables 4.2.6.8 and 6.1.1.4'
O O 0.0106 0.006 'International Tables Vol C Tables 4.2.6.8 and 6.1.1.4'

loop_
_geom_angle_atom_site_label_1
_geom_angle_atom_site_label_2
_geom_angle_atom_site_label_3
_geom_angle
C14 O2 H2 109.5
C1 O1 H1 109.5
C23 N9 C22 102.1(3)
C10 N1 N2 109.9(3)
C10 N1 C8 127.8(3)
N2 N1 C8 122.3(3)
C26 N10 N11 109.1(4)
C26 N10 C24 127.8(4)
N11 N10 C24 123.1(3)
C9 N2 N1 102.1(3)
C23 N7 N8 109.8(3)
C23 N7 C21 128.4(3)
N8 N7 C21 121.8(3)
C10 N3 C9 102.3(3)
C13 N4 N5 108.7(4)
C13 N4 C11 130.4(4)
N5 N4 C11 120.9(3)
C22 N8 N7 101.9(3)
C3 C4 C5 116.3(4)
C3 C4 H4 121.8
C5 C4 H4 121.8
N3 C10 N1 110.6(3)
N3 C10 H10 124.7
N1 C10 H10 124.7
N10 N11 C25 101.4(4)
N2 C9 N3 115.1(3)
N2 C9 H9 122.4
N3 C9 H9 122.4
C12 N5 N4 102.4(3)
C13 N6 C12 102.4(4)
N1 C8 C1 113.4(3)
N1 C8 H8B 108.9
C1 C8 H8B 108.9
N1 C8 H8A 108.9
C1 C8 H8A 108.9
H8B C8 H8A 107.7
F4 C18 C17 119.2(4)
F4 C18 C19 118.9(4)
C17 C18 C19 121.9(4)
N7 C23 N9 110.6(3)
N7 C23 H23 124.7
N9 C23 H23 124.7
F2 C5 C6 119.1(3)
F2 C5 C4 117.8(4)
C6 C5 C4 123.0(4)
C18 C17 C16 116.9(4)
C18 C17 H17 121.5
C16 C17 H17 121.5
C3 C2 C7 115.7(3)
C3 C2 C1 123.2(3)
C7 C2 C1 121.0(3)
F3 C16 C17 116.1(3)
F3 C16 C15 119.2(3)
C17 C16 C15 124.7(4)
C6 C7 C2 122.6(4)
C6 C7 H7 118.7
C2 C7 H7 118.7
C26 N12 C25 102.0(4)
N8 C22 N9 115.5(3)
N8 C22 H22 122.2
N9 C22 H22 122.2
O2 C14 C15 111.7(3)
O2 C14 C24 106.3(3)
C15 C14 C24 105.1(3)
O2 C14 C21 109.1(3)
C15 C14 C21 114.9(3)
C24 C14 C21 109.3(3)
C20 C19 C18 118.9(4)
C20 C19 H19 120.6
C18 C19 H19 120.6
N10 C24 C14 114.2(3)
N10 C24 H24B 108.7
C14 C24 H24B 108.7
N10 C24 H24A 108.7
C14 C24 H24A 108.7
H24B C24 H24A 107.6
F1 C3 C4 116.6(3)
F1 C3 C2 119.2(3)
C4 C3 C2 124.2(3)
N7 C21 C14 112.8(3)
N7 C21 H21A 109
C14 C21 H21A 109
N7 C21 H21B 109
C14 C21 H21B 109
H21A C21 H21B 107.8
C19 C20 C15 122.2(4)
C19 C20 H20 118.9
C15 C20 H20 118.9
N4 C11 C1 113.5(3)
N4 C11 H11A 108.9
C1 C11 H11A 108.9
N4 C11 H11B 108.9
C1 C11 H11B 108.9
H11A C11 H11B 107.7
O1 C1 C2 111.4(3)
O1 C1 C8 108.9(3)
C2 C1 C8 114.6(3)
O1 C1 C11 105.8(3)
C2 C1 C11 106.5(3)
C8 C1 C11 109.2(3)
C16 C15 C20 115.4(3)
C16 C15 C14 123.7(3)
C20 C15 C14 120.3(3)
C5 C6 C7 118.1(4)
C5 C6 H6 120.9
C7 C6 H6 120.9
N5 C12 N6 115.3(4)
N5 C12 H12 122.4
N6 C12 H12 122.4
N6 C13 N4 111.2(4)
N6 C13 H13 124.4
N4 C13 H13 124.4
N12 C25 N11 115.8(4)
N12 C25 C26 38.8(3)
N11 C25 C26 77.0(3)
N12 C25 H25 122.1
N11 C25 H25 122.1
C26 C25 H25 160.9
N12 C26 N10 111.7(4)
N12 C26 C25 39.3(3)
N10 C26 C25 72.5(3)
N12 C26 H26 124.1
N10 C26 H26 124.1
C25 C26 H26 163.4

loop_
_geom_bond_atom_site_label_1
_geom_bond_atom_site_label_2
_geom_bond_distance
F2 C5 1.364(5)
F1 C3 1.355(4)
F4 C18 1.348(4)
F3 C16 1.367(4)
O2 C14 1.416(4)
O2 H2 0.84
O1 C1 1.425(4)
O1 H1 0.84
N9 C23 1.329(5)
N9 C22 1.360(5)
N1 C10 1.333(5)
N1 N2 1.360(4)
N1 C8 1.454(4)
N10 C26 1.332(6)
N10 N11 1.333(5)
N10 C24 1.448(5)
N2 C9 1.323(5)
N7 C23 1.329(5)
N7 N8 1.370(4)
N7 C21 1.459(4)
N3 C10 1.327(5)
N3 C9 1.359(5)
N4 C13 1.330(6)
N4 N5 1.356(5)
N4 C11 1.464(5)
N8 C22 1.313(5)
C4 C3 1.377(5)
C4 C5 1.386(6)
C4 H4 0.95
C10 H10 0.95
N11 C25 1.340(6)
C9 H9 0.95
N5 C12 1.322(6)
N6 C13 1.318(6)
N6 C12 1.333(6)
C8 C1 1.542(5)
C8 H8B 0.99
C8 H8A 0.99
C18 C17 1.374(6)
C18 C19 1.382(6)
C23 H23 0.95
C5 C6 1.369(6)
C17 C16 1.383(5)
C17 H17 0.95
C2 C3 1.393(5)
C2 C7 1.395(5)
C2 C1 1.532(5)
C16 C15 1.384(5)
C7 C6 1.381(6)
C7 H7 0.95
N12 C26 1.302(6)
N12 C25 1.316(6)
C22 H22 0.95
C14 C15 1.535(5)
C14 C24 1.546(5)
C14 C21 1.549(5)
C19 C20 1.379(5)
C19 H19 0.95
C24 H24B 0.99
C24 H24A 0.99
C21 H21A 0.99
C21 H21B 0.99
C20 C15 1.402(5)
C20 H20 0.95
C11 C1 1.548(5)
C11 H11A 0.99
C11 H11B 0.99
C6 H6 0.95
C12 H12 0.95
C13 H13 0.95
C25 C26 2.034(7)
C25 H25 0.95
C26 H26 0.95
